data_4504670
loop_
_publ_author_name
'Wang, Jing-Ping'
'Zhao, Jun-Wei'
'Duan, Xian-Ying'
'Niu, Jing-Yang'

_publ_section_title
;
 Syntheses and Structures of One- and Two-Dimensional
 Organic&#x2212;Inorganic Hybrid Rare Earth Derivatives Based on
 Monovacant Keggin-Type Polyoxotungstates
;
_journal_issue 2
_journal_name_full 'Crystal Growth &amp; Design'
_journal_page_first 507
_journal_paper_doi 10.1021/cg050433j
_journal_volume 6
_journal_year 2006
_chemical_formula_sum 'C6 H53 N2 O99 Si2 Sm5 W22'
_chemical_formula_weight 6590.13
_chemical_name_systematic
; 
 ? 
;
_space_group_IT_number 2
_symmetry_cell_setting triclinic
_symmetry_space_group_name_Hall '-P 1'
_symmetry_space_group_name_H-M 'P -1'
_atom_sites_solution_hydrogens geom
_atom_sites_solution_primary direct
_atom_sites_solution_secondary difmap
_audit_creation_method SHELXL-97
_cell_angle_alpha 108.09(3)
_cell_angle_beta 90.69(3)
_cell_angle_gamma 107.79(3)
_cell_formula_units_Z 1
_cell_length_a 12.894(3)
_cell_length_b 13.193(3)
_cell_length_c 20.591(4)
_cell_measurement_reflns_used 250
_cell_measurement_temperature 293(2)
_cell_measurement_theta_max 25
_cell_measurement_theta_min 2.5
_cell_volume 3148.2(15)
_computing_cell_refinement Raxis
_computing_data_collection Raxis
_computing_data_reduction Raxis
_computing_molecular_graphics Texsan
_computing_publication_material Texsan
_computing_structure_refinement 'SHELXL-97 (Sheldrick, 1997)'
_computing_structure_solution 'SHELXS-97 (Sheldrick, 1990)'
_diffrn_ambient_temperature 293(2)
_diffrn_measured_fraction_theta_full 0.714
_diffrn_measured_fraction_theta_max 0.714
_diffrn_measurement_device_type R-axis-IV
_diffrn_measurement_method 'Osillation frames'
_diffrn_radiation_monochromator graphite
_diffrn_radiation_source 'fine-focus sealed tube'
_diffrn_radiation_type MoK\a
_diffrn_radiation_wavelength 0.71073
_diffrn_reflns_av_R_equivalents 0.0000
_diffrn_reflns_av_sigmaI/netI 0.1449
_diffrn_reflns_limit_h_max 14
_diffrn_reflns_limit_h_min -15
_diffrn_reflns_limit_k_max 15
_diffrn_reflns_limit_k_min 0
_diffrn_reflns_limit_l_max 22
_diffrn_reflns_limit_l_min -22
_diffrn_reflns_number 7927
_diffrn_reflns_theta_full 25.00
_diffrn_reflns_theta_max 25.00
_diffrn_reflns_theta_min 1.72
_diffrn_standards_decay_% none
_diffrn_standards_interval_count none
_diffrn_standards_interval_time none
_diffrn_standards_number none
_exptl_absorpt_coefficient_mu 22.400
_exptl_absorpt_correction_T_max 0.2674
_exptl_absorpt_correction_T_min 0.0679
_exptl_absorpt_correction_type empirical
_exptl_crystal_colour Colorless
_exptl_crystal_density_diffrn 3.476
_exptl_crystal_density_method 'not measured'
_exptl_crystal_description Block
_exptl_crystal_F_000 2861
_exptl_crystal_size_max 0.26
_exptl_crystal_size_mid 0.12
_exptl_crystal_size_min 0.08
_refine_diff_density_max 3.317
_refine_diff_density_min -2.820
_refine_diff_density_rms 0.499
_refine_ls_extinction_method none
_refine_ls_goodness_of_fit_ref 1.023
_refine_ls_hydrogen_treatment mixed
_refine_ls_matrix_type full
_refine_ls_number_parameters 676
_refine_ls_number_reflns 7927
_refine_ls_number_restraints 412
_refine_ls_restrained_S_all 0.999
_refine_ls_R_factor_all 0.1031
_refine_ls_R_factor_gt 0.0798
_refine_ls_shift/su_max 0.001
_refine_ls_shift/su_mean 0.000
_refine_ls_structure_factor_coef Fsqd
_refine_ls_weighting_details 'calc w=1/[\s^2^(Fo^2^)+(0.0836P)^2^+0.0000P] where P=(Fo^2^+2Fc^2^)/3'
_refine_ls_weighting_scheme calc
_refine_ls_wR_factor_gt 0.1640
_refine_ls_wR_factor_ref 0.1782
_reflns_number_gt 6093
_reflns_number_total 7927
_reflns_threshold_expression >2sigma(I)
_cod_data_source_file cg050433jsi20050822_015609.cif
_cod_data_source_block njy1
_cod_depositor_comments
;
The following automatic conversions were performed:

'_symmetry_cell_setting' value 'Triclinic' changed to 'triclinic'
according to /home/saulius/struct/CIF-dictionaries/cif_core.dic
dictionary named 'cif_core.dic' version 2.4.1 from
2010-06-29.

'_exptl_absorpt_correction_type' value 'Empirical'
changed to 'empirical' according to
/home/saulius/struct/CIF-dictionaries/cif_core.dic dictionary named
'cif_core.dic' version 2.4.1 from 2010-06-29.

Automatic conversion script
Id: cif_fix_values 1715 2011-07-08 13:25:40Z adriana 
;
_cod_original_cell_volume 3148.1(11)
_cod_original_sg_symbol_H-M P-1
_cod_database_code 4504670

loop_
_symmetry_equiv_pos_as_xyz
'x, y, z'
'-x, -y, -z'

loop_
_atom_site_label
_atom_site_type_symbol
_atom_site_fract_x
_atom_site_fract_y
_atom_site_fract_z
_atom_site_U_iso_or_equiv
_atom_site_adp_type
_atom_site_occupancy
_atom_site_symmetry_multiplicity
_atom_site_calc_flag
_atom_site_refinement_flags
Sm1 Sm -0.06935(11) 0.15707(11) 0.63612(6) 0.0254(3) Uani 1 1 d .
Sm2 Sm -0.40121(12) -0.13718(12) 0.84943(7) 0.0333(4) Uani 1 1 d .
Sm3 Sm 0.0085(2) 0.5486(2) 0.98569(11) 0.0201(6) Uani 0.50 1 d PU
Si1 Si 0.1603(6) 0.0657(7) 0.7493(3) 0.0272(16) Uani 1 1 d U
W1 W 0.26022(11) -0.15935(10) 0.65284(5) 0.0401(3) Uani 1 1 d .
W2 W -0.00144(11) -0.22108(9) 0.68724(5) 0.0404(4) Uani 1 1 d .
W3 W 0.07487(10) -0.08424(9) 0.57335(5) 0.0298(3) Uani 1 1 d .
W4 W 0.34492(9) -0.00751(9) 0.84015(5) 0.0289(3) Uani 1 1 d .
W5 W 0.07992(9) -0.06707(9) 0.87290(5) 0.0291(3) Uani 1 1 d .
W6 W 0.24678(9) 0.20106(9) 0.92425(4) 0.0260(3) Uani 1 1 d .
W7 W 0.44360(10) 0.13965(10) 0.71402(5) 0.0309(3) Uani 1 1 d .
W8 W 0.25663(9) 0.20786(9) 0.63017(5) 0.0272(3) Uani 1 1 d .
W9 W 0.34430(8) 0.34447(8) 0.79832(5) 0.0229(3) Uani 1 1 d .
W10 W -0.11518(9) 0.01085(9) 0.77172(5) 0.0293(3) Uani 1 1 d .
W11 W 0.04696(8) 0.27520(8) 0.82686(4) 0.0210(3) Uani 1 1 d .
O1 O 0.3312(18) -0.245(2) 0.6224(11) 0.057(6) Uani 1 1 d U
O2 O -0.1008(19) -0.354(2) 0.6743(11) 0.061(6) Uani 1 1 d U
O3 O 0.0415(13) -0.1335(16) 0.4849(8) 0.030(4) Uani 1 1 d U
O4 O 0.4523(17) -0.053(2) 0.8614(10) 0.050(5) Uani 1 1 d U
O5 O 0.0113(17) -0.149(2) 0.9181(11) 0.051(5) Uani 1 1 d U
O6 O 0.2873(14) 0.2850(17) 1.0070(8) 0.031(4) Uani 1 1 d U
O7 O 0.5774(16) 0.145(2) 0.7064(10) 0.046(5) Uani 1 1 d U
O8 O 0.2880(15) 0.2563(18) 0.5609(9) 0.037(4) Uani 1 1 d U
O9 O 0.4077(13) 0.4830(15) 0.8403(8) 0.026(4) Uani 1 1 d U
O10 O -0.2331(13) -0.0530(16) 0.7989(8) 0.027(4) Uani 1 1 d U
O11 O 0.0303(13) 0.3945(15) 0.8904(8) 0.026(4) Uani 1 1 d U
O12 O 0.1929(16) -0.156(2) 0.5731(10) 0.046(5) Uani 1 1 d U
O13 O -0.0763(12) 0.1593(15) 0.8383(7) 0.022(3) Uani 1 1 d U
O14 O 0.3275(14) 0.3499(17) 0.7085(8) 0.032(4) Uani 1 1 d U
O15 O -0.1588(13) 0.0521(16) 0.7066(8) 0.027(4) Uani 1 1 d U
O16 O 0.0480(15) -0.1671(18) 0.7868(9) 0.038(4) Uani 1 1 d U
O17 O 0.4672(14) 0.2895(16) 0.7733(8) 0.030(4) Uani 1 1 d U
O18 O 0.3759(16) -0.0184(19) 0.6650(10) 0.044(5) Uani 1 1 d U
O19 O -0.0202(17) -0.221(2) 0.5966(10) 0.053(5) Uani 1 1 d U
O20 O -0.0860(13) -0.1190(16) 0.7165(8) 0.028(4) Uani 1 1 d U
O21 O 0.4045(14) 0.1877(17) 0.6441(8) 0.034(4) Uani 1 1 d U
O22 O -0.0083(14) -0.0085(17) 0.6007(9) 0.034(4) Uani 1 1 d U
O23 O -0.0268(15) -0.0163(18) 0.8517(9) 0.038(4) Uani 1 1 d U
O24 O 0.1227(14) 0.2333(17) 0.8959(9) 0.036(4) Uani 1 1 d U
O25 O 0.1992(15) 0.0528(18) 0.5878(9) 0.038(4) Uani 1 1 d U
O26 O 0.3346(12) 0.2864(15) 0.8757(7) 0.021(3) Uani 1 1 d U
O27 O -0.0137(13) 0.2763(15) 0.7533(8) 0.025(4) Uani 1 1 d U
O28 O 0.1216(13) 0.2207(15) 0.6434(8) 0.024(4) Uani 1 1 d U
O29 O 0.2950(15) -0.1159(18) 0.7511(9) 0.039(5) Uani 1 1 d U
O30 O 0.3578(14) 0.1273(17) 0.9191(8) 0.032(4) Uani 1 1 d U
O31 O 0.2282(12) -0.0839(15) 0.8760(8) 0.023(4) Uani 1 1 d U
O32 O 0.1500(12) 0.0734(14) 0.9490(7) 0.020(3) Uani 1 1 d U
O33 O 0.4160(13) 0.0913(16) 0.7950(8) 0.025(4) Uani 1 1 d U
O34 O 0.1954(11) 0.3314(14) 0.8084(7) 0.016(3) Uani 1 1 d U
O35 O 0.123(2) -0.261(3) 0.6638(14) 0.084(8) Uani 1 1 d U
O36 O 0.1991(12) 0.0486(15) 0.8211(7) 0.023(4) Uani 1 1 d U
O37 O 0.0543(13) 0.1042(15) 0.7593(8) 0.024(4) Uani 1 1 d U
O38 O 0.2666(12) 0.1595(14) 0.7311(7) 0.017(3) Uani 1 1 d U
O39 O 0.1387(14) -0.0545(17) 0.6886(9) 0.035(4) Uani 1 1 d U
O1W O -0.2349(18) 0.217(2) 0.6482(11) 0.053(5) Uani 1 1 d U
O2W O -0.2348(17) 0.002(2) 0.5658(10) 0.050(5) Uani 1 1 d U
O3W O -0.0314(19) 0.342(2) 0.6146(11) 0.059(6) Uani 1 1 d U
O4W O -0.324(2) 0.072(3) 0.9179(13) 0.078(8) Uani 1 1 d U
O5W O -0.2270(13) -0.1027(16) 0.9192(8) 0.028(4) Uani 1 1 d U
O6W O -0.347(3) -0.272(3) 0.7520(16) 0.092(8) Uani 1 1 d U
O7W O -0.4495(17) -0.103(2) 0.7465(10) 0.053(6) Uani 1 1 d U
O8W O -0.4198(16) -0.315(2) 0.8757(10) 0.047(5) Uani 1 1 d U
O9W O -0.457(3) -0.108(3) 0.9649(17) 0.035(8) Uani 0.50 1 d PU
O10W O 0.000(5) 0.612(6) 0.882(3) 0.096(16) Uani 0.50 1 d PU
O11W O 0.080(2) 0.775(3) 1.0260(14) 0.0206(13) Uani 0.50 1 d PU
N1 N -0.734(3) -0.408(4) 0.7344(19) 0.049(7) Uani 0.50 1 d PDU
N2 N 0.358(4) 0.605(4) 1.019(2) 0.057(6) Uani 0.50 1 d PDU
O1A O -0.575(2) -0.285(3) 0.8043(13) 0.018(6) Uani 0.50 1 d PDU
O2A O 0.211(3) 0.613(3) 0.9737(18) 0.041(9) Uani 0.50 1 d PDU
C1 C -0.620(4) -0.327(5) 0.7438(17) 0.052(14) Uani 0.50 1 d PDU
H1A H -0.5858 -0.3102 0.7073 0.063 Uiso 0.50 1 calc PR
C2 C -0.741(5) -0.521(4) 0.738(3) 0.049(7) Uani 0.50 1 d PDU
H2A H -0.8170 -0.5664 0.7335 0.074 Uiso 0.50 1 calc PR
H2B H -0.7058 -0.5122 0.7819 0.074 Uiso 0.50 1 calc PR
H2C H -0.7059 -0.5578 0.7019 0.074 Uiso 0.50 1 calc PR
C3 C -0.784(5) -0.363(4) 0.798(2) 0.049(7) Uani 0.50 1 d PDU
H3A H -0.7826 -0.2876 0.8028 0.073 Uiso 0.50 1 calc PR
H3B H -0.7422 -0.3614 0.8374 0.073 Uiso 0.50 1 calc PR
H3C H -0.8582 -0.4102 0.7945 0.073 Uiso 0.50 1 calc PR
C4 C 0.267(4) 0.548(4) 0.961(3) 0.057(6) Uani 0.50 1 d PDU
H4A H 0.2544 0.4804 0.9253 0.068 Uiso 0.50 1 calc PR
C5 C 0.396(6) 0.718(4) 1.074(3) 0.057(6) Uani 0.50 1 d PDU
H5A H 0.3345 0.7450 1.0840 0.086 Uiso 0.50 1 calc PR
H5B H 0.4500 0.7701 1.0575 0.086 Uiso 0.50 1 calc PR
H5C H 0.4269 0.7123 1.1143 0.086 Uiso 0.50 1 calc PR
C6 C 0.436(4) 0.542(6) 0.993(3) 0.057(6) Uani 0.50 1 d PDU
H6A H 0.3971 0.4700 0.9596 0.085 Uiso 0.50 1 calc PR
H6B H 0.4713 0.5316 1.0305 0.085 Uiso 0.50 1 calc PR
H6C H 0.4909 0.5847 0.9715 0.085 Uiso 0.50 1 calc PR

loop_
_atom_site_aniso_label
_atom_site_aniso_U_11
_atom_site_aniso_U_22
_atom_site_aniso_U_33
_atom_site_aniso_U_23
_atom_site_aniso_U_13
_atom_site_aniso_U_12
Sm1 0.0482(8) 0.0113(7) 0.0131(6) 0.0014(5) 0.0017(5) 0.0072(6)
Sm2 0.0437(8) 0.0118(7) 0.0311(7) 0.0079(6) -0.0155(5) -0.0097(6)
Sm3 0.0312(12) 0.0117(12) 0.0164(10) 0.0012(9) 0.0011(8) 0.0090(10)
Si1 0.0290(18) 0.0268(18) 0.0263(17) 0.0103(11) 0.0038(10) 0.0082(10)
W1 0.0844(10) 0.0138(6) 0.0208(5) -0.0028(4) -0.0082(5) 0.0236(6)
W2 0.0826(9) 0.0045(6) 0.0184(5) 0.0031(4) -0.0097(5) -0.0063(6)
W3 0.0637(8) 0.0097(6) 0.0119(5) -0.0001(4) -0.0020(4) 0.0103(5)
W4 0.0523(7) 0.0091(6) 0.0181(5) 0.0034(4) -0.0045(4) 0.0015(5)
W5 0.0510(7) 0.0096(6) 0.0154(5) 0.0062(4) -0.0040(4) -0.0074(5)
W6 0.0432(6) 0.0089(6) 0.0132(5) -0.0009(4) -0.0038(4) -0.0045(5)
W7 0.0521(7) 0.0216(6) 0.0276(6) 0.0122(5) 0.0148(4) 0.0195(5)
W8 0.0492(7) 0.0114(6) 0.0215(5) 0.0075(4) 0.0092(4) 0.0083(5)
W9 0.0338(6) 0.0061(5) 0.0232(5) 0.0030(4) 0.0061(4) 0.0005(4)
W10 0.0450(7) 0.0109(6) 0.0175(5) 0.0062(4) -0.0090(4) -0.0121(5)
W11 0.0328(6) 0.0054(5) 0.0139(4) -0.0040(4) 0.0027(3) -0.0018(4)
O1 0.057(6) 0.057(6) 0.057(6) 0.019(2) 0.0066(12) 0.019(2)
O2 0.061(6) 0.061(6) 0.061(6) 0.020(2) 0.0072(12) 0.020(2)
O3 0.030(4) 0.030(4) 0.030(4) 0.0100(16) 0.0035(11) 0.0095(16)
O4 0.050(5) 0.050(5) 0.050(5) 0.016(2) 0.0060(12) 0.016(2)
O5 0.051(5) 0.051(5) 0.051(5) 0.017(2) 0.0061(12) 0.017(2)
O6 0.031(4) 0.031(4) 0.031(4) 0.0098(16) 0.0035(11) 0.0101(16)
O7 0.046(5) 0.046(5) 0.046(5) 0.0153(19) 0.0057(12) 0.0150(19)
O8 0.038(4) 0.037(4) 0.037(4) 0.0126(17) 0.0045(11) 0.0120(17)
O9 0.026(4) 0.026(4) 0.026(4) 0.0082(16) 0.0031(11) 0.0085(15)
O10 0.027(4) 0.027(4) 0.026(4) 0.0092(16) 0.0029(11) 0.0082(15)
O11 0.026(4) 0.026(4) 0.026(4) 0.0082(16) 0.0031(11) 0.0085(15)
O12 0.046(5) 0.046(5) 0.045(5) 0.0150(19) 0.0053(12) 0.0148(18)
O13 0.021(4) 0.022(4) 0.022(3) 0.0072(15) 0.0029(11) 0.0068(14)
O14 0.032(4) 0.032(4) 0.032(4) 0.0106(16) 0.0041(11) 0.0103(16)
O15 0.027(4) 0.027(4) 0.027(4) 0.0091(16) 0.0033(11) 0.0084(15)
O16 0.038(5) 0.038(5) 0.038(4) 0.0127(18) 0.0042(11) 0.0122(17)
O17 0.030(4) 0.029(4) 0.030(4) 0.0101(16) 0.0035(11) 0.0095(15)
O18 0.044(5) 0.043(5) 0.044(5) 0.0143(19) 0.0052(12) 0.0142(18)
O19 0.053(6) 0.053(6) 0.053(6) 0.018(2) 0.0062(12) 0.017(2)
O20 0.028(4) 0.028(4) 0.028(4) 0.0090(16) 0.0035(11) 0.0093(16)
O21 0.034(4) 0.034(4) 0.034(4) 0.0111(17) 0.0043(11) 0.0110(16)
O22 0.035(4) 0.034(4) 0.034(4) 0.0115(17) 0.0042(11) 0.0110(16)
O23 0.038(5) 0.038(5) 0.038(4) 0.0124(18) 0.0044(11) 0.0123(17)
O24 0.036(4) 0.036(4) 0.036(4) 0.0117(17) 0.0041(11) 0.0117(17)
O25 0.038(5) 0.038(5) 0.038(5) 0.0126(18) 0.0041(11) 0.0127(17)
O26 0.021(4) 0.021(4) 0.021(3) 0.0070(15) 0.0024(11) 0.0071(14)
O27 0.025(4) 0.025(4) 0.024(4) 0.0082(15) 0.0030(11) 0.0079(15)
O28 0.024(4) 0.024(4) 0.024(4) 0.0079(15) 0.0028(11) 0.0081(15)
O29 0.039(5) 0.039(5) 0.039(5) 0.0129(18) 0.0046(11) 0.0126(17)
O30 0.032(4) 0.032(4) 0.032(4) 0.0108(16) 0.0035(11) 0.0104(16)
O31 0.023(4) 0.023(4) 0.023(4) 0.0074(15) 0.0030(11) 0.0073(15)
O32 0.020(3) 0.020(3) 0.020(3) 0.0065(15) 0.0021(11) 0.0066(14)
O33 0.025(4) 0.025(4) 0.025(4) 0.0079(15) 0.0026(11) 0.0083(15)
O34 0.016(3) 0.016(3) 0.016(3) 0.0052(14) 0.0019(11) 0.0048(14)
O35 0.084(8) 0.084(8) 0.084(8) 0.028(3) 0.0096(14) 0.027(3)
O36 0.024(4) 0.023(4) 0.023(4) 0.0078(15) 0.0028(11) 0.0075(15)
O37 0.024(4) 0.024(4) 0.024(4) 0.0081(15) 0.0028(11) 0.0075(15)
O38 0.017(3) 0.017(3) 0.017(3) 0.0055(14) 0.0020(11) 0.0054(14)
O39 0.035(4) 0.035(4) 0.035(4) 0.0119(17) 0.0042(11) 0.0113(17)
O1W 0.053(5) 0.052(5) 0.053(5) 0.018(2) 0.0063(12) 0.017(2)
O2W 0.050(5) 0.050(5) 0.050(5) 0.017(2) 0.0057(12) 0.0161(19)
O3W 0.059(6) 0.059(6) 0.059(6) 0.019(2) 0.0071(12) 0.019(2)
O4W 0.078(8) 0.078(8) 0.078(8) 0.026(3) 0.0088(14) 0.026(3)
O5W 0.028(4) 0.028(4) 0.028(4) 0.0092(16) 0.0033(11) 0.0092(15)
O6W 0.093(9) 0.092(9) 0.093(9) 0.030(3) 0.0109(14) 0.030(3)
O7W 0.053(6) 0.053(6) 0.053(6) 0.018(2) 0.0059(12) 0.017(2)
O8W 0.047(5) 0.047(5) 0.047(5) 0.0155(19) 0.0054(12) 0.0152(19)
O9W 0.035(8) 0.035(8) 0.035(8) 0.012(3) 0.0041(14) 0.011(3)
O10W 0.096(16) 0.096(16) 0.096(16) 0.032(5) 0.011(2) 0.031(5)
O11W 0.0228(15) 0.0188(15) 0.0200(15) 0.0055(9) 0.0021(9) 0.0073(9)
N1 0.049(7) 0.049(7) 0.049(7) 0.016(2) 0.0057(12) 0.016(2)
N2 0.057(6) 0.057(6) 0.057(6) 0.019(2) 0.0068(11) 0.019(2)
O1A 0.018(6) 0.018(6) 0.018(6) 0.006(2) 0.0021(13) 0.006(2)
O2A 0.041(9) 0.041(9) 0.041(9) 0.014(3) 0.0049(15) 0.013(3)
C1 0.052(14) 0.052(14) 0.052(14) 0.017(5) 0.006(2) 0.017(5)
C2 0.049(7) 0.049(7) 0.049(7) 0.016(3) 0.0058(13) 0.016(2)
C3 0.049(7) 0.049(7) 0.049(7) 0.016(3) 0.0058(13) 0.016(2)
C4 0.057(6) 0.057(6) 0.057(6) 0.019(2) 0.0068(11) 0.019(2)
C5 0.057(6) 0.057(6) 0.057(6) 0.019(2) 0.0068(12) 0.019(2)
C6 0.057(6) 0.057(6) 0.057(6) 0.019(2) 0.0067(12) 0.019(2)

loop_
_atom_type_symbol
_atom_type_description
_atom_type_scat_dispersion_real
_atom_type_scat_dispersion_imag
_atom_type_scat_source
C C 0.0033 0.0016 'International Tables Vol C Tables 4.2.6.8 and 6.1.1.4'
H H 0.0000 0.0000 'International Tables Vol C Tables 4.2.6.8 and 6.1.1.4'
N N 0.0061 0.0033 'International Tables Vol C Tables 4.2.6.8 and 6.1.1.4'
O O 0.0106 0.0060 'International Tables Vol C Tables 4.2.6.8 and 6.1.1.4'
Si Si 0.0817 0.0704 'International Tables Vol C Tables 4.2.6.8 and 6.1.1.4'
Sm Sm -0.1638 3.4418 'International Tables Vol C Tables 4.2.6.8 and 6.1.1.4'
W W -0.8490 6.8722 'International Tables Vol C Tables 4.2.6.8 and 6.1.1.4'

loop_
_geom_angle_atom_site_label_1
_geom_angle_atom_site_label_2
_geom_angle_atom_site_label_3
_geom_angle
_geom_angle_site_symmetry_1
_geom_angle_site_symmetry_3
O28 Sm1 O15 120.3(6) . .
O28 Sm1 O27 76.5(5) . .
O15 Sm1 O27 72.6(6) . .
O28 Sm1 O22 72.2(6) . .
O15 Sm1 O22 77.4(6) . .
O27 Sm1 O22 115.9(6) . .
O28 Sm1 O3 78.6(5) . 2_556
O15 Sm1 O3 140.7(6) . 2_556
O27 Sm1 O3 146.2(6) . 2_556
O22 Sm1 O3 76.9(6) . 2_556
O28 Sm1 O1W 144.4(7) . .
O15 Sm1 O1W 81.3(7) . .
O27 Sm1 O1W 85.0(7) . .
O22 Sm1 O1W 143.3(7) . .
O3 Sm1 O1W 102.8(6) 2_556 .
O28 Sm1 O2W 141.8(7) . .
O15 Sm1 O2W 71.5(6) . .
O27 Sm1 O2W 138.1(6) . .
O22 Sm1 O2W 76.1(7) . .
O3 Sm1 O2W 73.8(6) 2_556 .
O1W Sm1 O2W 68.9(8) . .
O28 Sm1 O3W 77.8(7) . .
O15 Sm1 O3W 143.6(7) . .
O27 Sm1 O3W 83.1(7) . .
O22 Sm1 O3W 138.5(7) . .
O3 Sm1 O3W 69.5(7) 2_556 .
O1W Sm1 O3W 69.8(8) . .
O2W Sm1 O3W 115.3(7) . .
O7W Sm2 O1A 78.0(8) . .
O7W Sm2 O9W 137.3(11) . .
O1A Sm2 O9W 89.1(11) . .
O7W Sm2 O4 67.4(7) . 1_455
O1A Sm2 O4 70.8(10) . 1_455
O9W Sm2 O4 69.9(10) . 1_455
O7W Sm2 O5W 135.6(6) . .
O1A Sm2 O5W 139.0(9) . .
O9W Sm2 O5W 78.2(9) . .
O4 Sm2 O5W 136.1(7) 1_455 .
O7W Sm2 O6W 73.6(10) . .
O1A Sm2 O6W 78.7(10) . .
O9W Sm2 O6W 143.7(12) . .
O4 Sm2 O6W 134.3(9) 1_455 .
O5W Sm2 O6W 88.9(8) . .
O7W Sm2 O8W 132.5(8) . .
O1A Sm2 O8W 65.5(9) . .
O9W Sm2 O8W 73.4(11) . .
O4 Sm2 O8W 122.3(7) 1_455 .
O5W Sm2 O8W 73.5(6) . .
O6W Sm2 O8W 70.4(9) . .
O7W Sm2 O10 68.8(6) . .
O1A Sm2 O10 135.3(7) . .
O9W Sm2 O10 135.6(9) . .
O4 Sm2 O10 118.9(7) 1_455 .
O5W Sm2 O10 66.9(5) . .
O6W Sm2 O10 64.1(9) . .
O8W Sm2 O10 118.5(7) . .
O7W Sm2 O4W 93.1(8) . .
O1A Sm2 O4W 140.4(10) . .
O9W Sm2 O4W 71.5(11) . .
O4 Sm2 O4W 70.1(8) 1_455 .
O5W Sm2 O4W 71.6(8) . .
O6W Sm2 O4W 136.1(10) . .
O8W Sm2 O4W 134.4(8) . .
O10 Sm2 O4W 72.1(7) . .
Sm3 Sm3 O11 75.3(4) 2_567 .
Sm3 Sm3 O10W 148.4(17) 2_567 .
O11 Sm3 O10W 76.1(17) . .
Sm3 Sm3 O11 68.9(4) 2_567 2_567
O11 Sm3 O11 144.2(3) . 2_567
O10W Sm3 O11 138.4(17) . 2_567
Sm3 Sm3 O2A 105.0(9) 2_567 .
O11 Sm3 O2A 76.3(10) . .
O10W Sm3 O2A 80.8(16) . .
O11 Sm3 O2A 112.7(9) 2_567 .
Sm3 Sm3 O11W 141.1(6) 2_567 .
O11 Sm3 O11W 136.6(7) . .
O10W Sm3 O11W 70.5(18) . .
O11 Sm3 O11W 76.7(7) 2_567 .
O2A Sm3 O11W 71.9(12) . .
O37 Si1 O39 113.2(10) . .
O37 Si1 O36 109.1(9) . .
O39 Si1 O36 106.3(10) . .
O37 Si1 O38 113.1(10) . .
O39 Si1 O38 106.8(9) . .
O36 Si1 O38 108.0(8) . .
O1 W1 O12 103.0(10) . .
O1 W1 O29 102.9(10) . .
O12 W1 O29 154.1(9) . .
O1 W1 O35 102.3(13) . .
O12 W1 O35 89.2(10) . .
O29 W1 O35 86.4(10) . .
O1 W1 O18 97.9(11) . .
O12 W1 O18 92.6(9) . .
O29 W1 O18 82.7(8) . .
O35 W1 O18 158.7(12) . .
O1 W1 O39 173.0(9) . .
O12 W1 O39 73.2(8) . .
O29 W1 O39 81.2(8) . .
O35 W1 O39 72.0(11) . .
O18 W1 O39 88.3(8) . .
O2 W2 O35 101.5(13) . .
O2 W2 O19 96.3(10) . .
O35 W2 O19 86.6(11) . .
O2 W2 O20 102.4(10) . .
O35 W2 O20 156.1(11) . .
O19 W2 O20 90.2(9) . .
O2 W2 O16 103.0(9) . .
O35 W2 O16 92.9(10) . .
O19 W2 O16 160.4(9) . .
O20 W2 O16 82.4(8) . .
O2 W2 O39 171.7(9) . .
O35 W2 O39 73.1(11) . .
O19 W2 O39 77.3(8) . .
O20 W2 O39 83.0(7) . .
O16 W2 O39 83.8(7) . .
O22 W3 O3 102.7(9) . .
O22 W3 O25 91.0(9) . .
O3 W3 O25 102.5(8) . .
O22 W3 O12 161.4(8) . .
O3 W3 O12 95.8(8) . .
O25 W3 O12 83.6(9) . .
O22 W3 O19 94.4(9) . .
O3 W3 O19 99.7(8) . .
O25 W3 O19 155.3(8) . .
O12 W3 O19 83.7(9) . .
O22 W3 O39 90.8(8) . .
O3 W3 O39 165.7(8) . .
O25 W3 O39 81.7(7) . .
O12 W3 O39 70.8(7) . .
O19 W3 O39 74.2(7) . .
O4 W4 O31 103.0(9) . .
O4 W4 O33 101.3(9) . .
O31 W4 O33 155.6(7) . .
O4 W4 O29 97.9(10) . .
O31 W4 O29 91.2(7) . .
O33 W4 O29 86.0(8) . .
O4 W4 O30 103.6(9) . .
O31 W4 O30 87.5(7) . .
O33 W4 O30 86.3(7) . .
O29 W4 O30 158.2(8) . .
O4 W4 O36 174.9(7) . .
O31 W4 O36 72.4(7) . .
O33 W4 O36 83.2(7) . .
O29 W4 O36 84.7(7) . .
O30 W4 O36 74.1(7) . .
O5 W5 O16 101.0(10) . .
O5 W5 O23 99.6(10) . .
O16 W5 O23 87.5(9) . .
O5 W5 O32 99.4(9) . .
O16 W5 O32 159.4(7) . .
O23 W5 O32 92.2(8) . .
O5 W5 O31 102.9(9) . .
O16 W5 O31 88.7(8) . .
O23 W5 O31 157.4(7) . .
O32 W5 O31 83.7(7) . .
O5 W5 O36 171.0(8) . .
O16 W5 O36 83.4(7) . .
O23 W5 O36 88.4(7) . .
O32 W5 O36 76.0(6) . .
O31 W5 O36 69.0(6) . .
O6 W6 O26 102.7(8) . .
O6 W6 O24 105.8(9) . .
O26 W6 O24 90.3(7) . .
O6 W6 O30 95.5(8) . .
O26 W6 O30 86.4(7) . .
O24 W6 O30 158.7(8) . .
O6 W6 O32 93.8(7) . .
O26 W6 O32 162.5(7) . .
O24 W6 O32 90.8(7) . .
O30 W6 O32 86.2(7) . .
O6 W6 O36 164.6(8) . .
O26 W6 O36 87.2(6) . .
O24 W6 O36 85.7(7) . .
O30 W6 O36 73.1(7) . .
O32 W6 O36 75.4(6) . .
O7 W7 O21 104.9(8) . .
O7 W7 O17 99.2(9) . .
O21 W7 O17 86.0(8) . .
O7 W7 O18 97.8(10) . .
O21 W7 O18 95.4(8) . .
O17 W7 O18 161.9(8) . .
O7 W7 O33 101.8(8) . .
O21 W7 O33 153.2(7) . .
O17 W7 O33 87.6(7) . .
O18 W7 O33 83.1(8) . .
O7 W7 O38 172.0(9) . .
O21 W7 O38 73.0(6) . .
O17 W7 O38 73.1(6) . .
O18 W7 O38 90.1(7) . .
O33 W7 O38 80.2(6) . .
O8 W8 O28 102.3(8) . .
O8 W8 O25 102.7(9) . .
O28 W8 O25 92.4(8) . .
O8 W8 O14 100.3(8) . .
O28 W8 O14 91.5(8) . .
O25 W8 O14 155.3(7) . .
O8 W8 O21 94.7(8) . .
O28 W8 O21 162.5(6) . .
O25 W8 O21 87.8(8) . .
O14 W8 O21 81.3(8) . .
O8 W8 O38 164.4(7) . .
O28 W8 O38 91.7(6) . .
O25 W8 O38 83.5(7) . .
O14 W8 O38 72.0(6) . .
O21 W8 O38 70.9(6) . .
O9 W9 O14 98.8(8) . .
O9 W9 O34 101.6(8) . .
O14 W9 O34 91.5(7) . .
O9 W9 O17 102.4(8) . .
O14 W9 O17 88.4(7) . .
O34 W9 O17 155.7(8) . .
O9 W9 O26 100.1(7) . .
O14 W9 O26 161.0(8) . .
O34 W9 O26 83.5(6) . .
O17 W9 O26 88.7(7) . .
O9 W9 O38 173.8(6) . .
O14 W9 O38 75.7(7) . .
O34 W9 O38 81.7(6) . .
O17 W9 O38 74.8(7) . .
O26 W9 O38 85.4(6) . .
O10 W10 O15 104.0(8) . .
O10 W10 O20 98.7(8) . .
O15 W10 O20 98.8(8) . .
O10 W10 O13 100.0(8) . .
O15 W10 O13 93.4(8) . .
O20 W10 O13 154.4(7) . .
O10 W10 O23 87.9(7) . .
O15 W10 O23 167.8(7) . .
O20 W10 O23 82.1(8) . .
O13 W10 O23 81.4(7) . .
O10 W10 O37 167.7(6) . .
O15 W10 O37 86.7(7) . .
O20 W10 O37 85.4(7) . .
O13 W10 O37 72.8(6) . .
O23 W10 O37 81.2(6) . .
O27 W11 O11 102.8(8) . .
O27 W11 O13 94.2(7) . .
O11 W11 O13 99.5(7) . .
O27 W11 O34 96.3(6) . .
O11 W11 O34 102.8(7) . .
O13 W11 O34 152.4(7) . .
O27 W11 O24 163.8(9) . .
O11 W11 O24 93.3(8) . .
O13 W11 O24 81.7(7) . .
O34 W11 O24 81.1(6) . .
O27 W11 O37 84.2(8) . .
O11 W11 O37 169.1(6) . .
O13 W11 O37 71.4(6) . .
O34 W11 O37 84.5(6) . .
O24 W11 O37 79.7(7) . .
W3 O3 Sm1 157.5(9) . 2_556
W4 O4 Sm2 161.0(11) . 1_655
W10 O10 Sm2 175.2(9) . .
W11 O11 Sm3 174.3(9) . .
W11 O11 Sm3 138.6(9) . 2_567
Sm3 O11 Sm3 35.8(3) . 2_567
W1 O12 W3 123.5(11) . .
W11 O13 W10 118.4(8) . .
W9 O14 W8 119.9(10) . .
W10 O15 Sm1 134.9(8) . .
W5 O16 W2 155.3(13) . .
W7 O17 W9 120.9(9) . .
W7 O18 W1 150.0(11) . .
W2 O19 W3 117.8(11) . .
W10 O20 W2 156.0(9) . .
W7 O21 W8 123.5(8) . .
W3 O22 Sm1 158.4(10) . .
W5 O23 W10 146.4(10) . .
W6 O24 W11 148.6(9) . .
W8 O25 W3 146.9(11) . .
W6 O26 W9 147.9(9) . .
W11 O27 Sm1 138.6(10) . .
W8 O28 Sm1 156.0(10) . .
W4 O29 W1 152.8(12) . .
W6 O30 W4 119.3(8) . .
W4 O31 W5 124.3(9) . .
W5 O32 W6 116.5(7) . .
W4 O33 W7 153.8(9) . .
W9 O34 W11 160.6(10) . .
W2 O35 W1 124.6(18) . .
Si1 O36 W4 126.6(9) . .
Si1 O36 W5 122.5(8) . .
W4 O36 W5 94.2(6) . .
Si1 O36 W6 119.8(10) . .
W4 O36 W6 93.5(5) . .
W5 O36 W6 91.5(5) . .
Si1 O37 W10 130.4(10) . .
Si1 O37 W11 126.8(9) . .
W10 O37 W11 94.0(6) . .
Si1 O38 W9 125.0(8) . .
Si1 O38 W8 121.6(8) . .
W9 O38 W8 92.3(6) . .
Si1 O38 W7 125.0(9) . .
W9 O38 W7 91.2(5) . .
W8 O38 W7 92.3(5) . .
Si1 O39 W1 129.2(10) . .
Si1 O39 W2 122.4(9) . .
W1 O39 W2 90.1(7) . .
Si1 O39 W3 122.0(11) . .
W1 O39 W3 92.3(6) . .
W2 O39 W3 90.3(6) . .
C1 N1 C3 106(4) . .
C1 N1 C2 115(5) . .
C3 N1 C2 100.4(9) . .
C4 N2 C5 134(5) . .
C4 N2 C6 100.6(9) . .
C5 N2 C6 121(5) . .
C1 O1A Sm2 128(3) . .
C4 O2A Sm3 123(4) . .
O1A C1 N1 115(4) . .
O1A C1 H1A 122.6 . .
N1 C1 H1A 122.6 . .
N1 C2 H2A 109.5 . .
N1 C2 H2B 109.5 . .
H2A C2 H2B 109.5 . .
N1 C2 H2C 109.5 . .
H2A C2 H2C 109.5 . .
H2B C2 H2C 109.5 . .
N1 C3 H3A 109.5 . .
N1 C3 H3B 109.5 . .
H3A C3 H3B 109.5 . .
N1 C3 H3C 109.5 . .
H3A C3 H3C 109.5 . .
H3B C3 H3C 109.5 . .
O2A C4 N2 102(4) . .
O2A C4 H4A 128.8 . .
N2 C4 H4A 128.8 . .
N2 C5 H5A 109.5 . .
N2 C5 H5B 109.5 . .
H5A C5 H5B 109.5 . .
N2 C5 H5C 109.5 . .
H5A C5 H5C 109.5 . .
H5B C5 H5C 109.5 . .
N2 C6 H6A 109.5 . .
N2 C6 H6B 109.5 . .
H6A C6 H6B 109.5 . .
N2 C6 H6C 109.5 . .
H6A C6 H6C 109.5 . .
H6B C6 H6C 109.5 . .

loop_
_geom_bond_atom_site_label_1
_geom_bond_atom_site_label_2
_geom_bond_distance
_geom_bond_site_symmetry_2
Sm1 O28 2.333(16) .
Sm1 O15 2.381(15) .
Sm1 O27 2.392(16) .
Sm1 O22 2.45(2) .
Sm1 O3 2.459(16) 2_556
Sm1 O1W 2.48(2) .
Sm1 O2W 2.50(2) .
Sm1 O3W 2.52(3) .
Sm2 O7W 2.41(2) .
Sm2 O1A 2.42(3) .
Sm2 O9W 2.44(3) .
Sm2 O4 2.45(2) 1_455
Sm2 O5W 2.492(16) .
Sm2 O6W 2.50(3) .
Sm2 O8W 2.51(2) .
Sm2 O10 2.513(15) .
Sm2 O4W 2.54(3) .
Sm3 Sm3 1.530(5) 2_567
Sm3 O11 2.439(18) .
Sm3 O10W 2.53(6) .
Sm3 O11 2.530(15) 2_567
Sm3 O2A 2.53(4) .
Sm3 O11W 2.69(3) .
Si1 O37 1.592(19) .
Si1 O39 1.63(2) .
Si1 O36 1.655(16) .
Si1 O38 1.678(15) .
W1 O1 1.64(3) .
W1 O12 1.869(19) .
W1 O29 1.930(17) .
W1 O35 1.93(3) .
W1 O18 1.94(2) .
W1 O39 2.37(2) .
W2 O2 1.77(3) .
W2 O35 1.86(3) .
W2 O19 1.88(2) .
W2 O20 1.943(19) .
W2 O16 1.975(18) .
W2 O39 2.373(19) .
W3 O22 1.67(2) .
W3 O3 1.732(16) .
W3 O25 1.953(19) .
W3 O12 2.02(2) .
W3 O19 2.05(2) .
W3 O39 2.375(17) .
W4 O4 1.77(2) .
W4 O31 1.841(15) .
W4 O33 1.856(16) .
W4 O29 1.898(19) .
W4 O30 1.96(2) .
W4 O36 2.291(17) .
W5 O5 1.70(2) .
W5 O16 1.803(19) .
W5 O23 1.81(2) .
W5 O32 1.961(16) .
W5 O31 1.993(16) .
W5 O36 2.334(15) .
W6 O6 1.689(17) .
W6 O26 1.870(14) .
W6 O24 1.905(19) .
W6 O30 1.95(2) .
W6 O32 1.979(15) .
W6 O36 2.344(17) .
W7 O7 1.71(2) .
W7 O21 1.864(17) .
W7 O17 1.90(2) .
W7 O18 1.92(2) .
W7 O33 1.963(15) .
W7 O38 2.394(15) .
W8 O8 1.740(17) .
W8 O28 1.815(17) .
W8 O25 1.86(2) .
W8 O14 1.997(19) .
W8 O21 2.033(19) .
W8 O38 2.368(13) .
W9 O9 1.687(18) .
W9 O14 1.886(16) .
W9 O34 1.894(14) .
W9 O17 1.947(19) .
W9 O26 1.961(14) .
W9 O38 2.291(16) .
W10 O10 1.693(15) .
W10 O15 1.741(16) .
W10 O20 1.887(19) .
W10 O13 1.919(18) .
W10 O23 2.171(18) .
W10 O37 2.219(15) .
W11 O27 1.703(15) .
W11 O11 1.780(18) .
W11 O13 1.915(15) .
W11 O34 1.919(14) .
W11 O24 2.016(18) .
W11 O37 2.285(19) .
O3 Sm1 2.459(16) 2_556
O4 Sm2 2.45(2) 1_655
O11 Sm3 2.530(15) 2_567
N1 C1 1.497(10) .
N1 C3 1.498(10) .
N1 C2 1.499(10) .
N2 C4 1.491(10) .
N2 C5 1.496(10) .
N2 C6 1.500(10) .
O1A C1 1.247(10) .
O2A C4 1.254(10) .
C1 H1A 0.9300 .
C2 H2A 0.9600 .
C2 H2B 0.9600 .
C2 H2C 0.9600 .
C3 H3A 0.9600 .
C3 H3B 0.9600 .
C3 H3C 0.9600 .
C4 H4A 0.9300 .
C5 H5A 0.9600 .
C5 H5B 0.9600 .
C5 H5C 0.9600 .
C6 H6A 0.9600 .
C6 H6B 0.9600 .
C6 H6C 0.9600 .
